data_1570975
loop_
_publ_author_name
'Wang, Xiyu'
'Yang, Guo-Ping'
'Wang, Yao-Yu'

_publ_section_title
;
 Catalytic comparison of cyanosilylation/Knoevenagel condensation
 reactions by Pb-based heterometallic organic frameworks with different
 second metal ions
;
_journal_issue 6
_journal_name_full 'Catalysis Science &amp; Technology'
_journal_page_first 1613
_journal_page_last 1621
_journal_paper_doi 10.1039/D3CY01549A
_journal_volume 14
_journal_year 2024
_chemical_formula_moiety 'C9 H5 Cd0.5 N4 O5 Pb'
_chemical_formula_sum 'C9 H5 Cd0.5 N4 O5 Pb'
_chemical_formula_weight 512.56
_chemical_name_systematic PbCd
_space_group_crystal_system monoclinic
_space_group_IT_number 15
_space_group_name_Hall '-C 2yc'
_space_group_name_H-M_alt 'C 1 2/c 1'
_atom_sites_solution_hydrogens mixed
_audit_creation_date 2023-08-04
_audit_creation_method
;
Olex2 1.3
(compiled 2020.11.12 svn.r5f609507 for OlexSys, GUI svn.r6408)
;
_audit_update_record
;
2023-08-28 deposited with the CCDC.	2024-02-01 downloaded from the CCDC.
;
_cell_angle_alpha 90
_cell_angle_beta 120.5110(10)
_cell_angle_gamma 90
_cell_formula_units_Z 8
_cell_length_a 26.2822(12)
_cell_length_b 7.2428(2)
_cell_length_c 14.0420(6)
_cell_measurement_reflns_used 4829
_cell_measurement_temperature 210.0
_cell_measurement_theta_max 25.36
_cell_measurement_theta_min 2.90
_cell_volume 2302.86(16)
_computing_cell_refinement 'SAINT V8.38A (Bruker, 2018)'
_computing_data_reduction 'SAINT V8.38A (Bruker, 2018)'
_computing_molecular_graphics 'Olex2 1.3 (Dolomanov et al., 2009)'
_computing_publication_material 'Olex2 1.3 (Dolomanov et al., 2009)'
_computing_structure_refinement 'SHELXL 2018/3 (Sheldrick, 2015)'
_computing_structure_solution 'SHELXT 2014/5 (Sheldrick, 2014)'
_diffrn_ambient_temperature 210.0
_diffrn_measured_fraction_theta_full 0.988
_diffrn_measured_fraction_theta_max 0.985
_diffrn_measurement_device_type 'Bruker APEX-II CCD'
_diffrn_measurement_method '\f and \w scans'
_diffrn_radiation_type MoK\a
_diffrn_radiation_wavelength 0.71073
_diffrn_reflns_av_R_equivalents 0.0346
_diffrn_reflns_av_unetI/netI 0.0403
_diffrn_reflns_Laue_measured_fraction_full 0.988
_diffrn_reflns_Laue_measured_fraction_max 0.985
_diffrn_reflns_limit_h_max 31
_diffrn_reflns_limit_h_min -31
_diffrn_reflns_limit_k_max 8
_diffrn_reflns_limit_k_min -8
_diffrn_reflns_limit_l_max 16
_diffrn_reflns_limit_l_min -16
_diffrn_reflns_number 6736
_diffrn_reflns_point_group_measured_fraction_full 0.988
_diffrn_reflns_point_group_measured_fraction_max 0.985
_diffrn_reflns_theta_full 25.242
_diffrn_reflns_theta_max 25.393
_diffrn_reflns_theta_min 2.903
_diffrn_source_current 1.4
_diffrn_source_power 0.07
_diffrn_source_voltage 50.0
_diffrn_standards_number 0
_exptl_absorpt_coefficient_mu 15.576
_exptl_absorpt_correction_T_max 0.7452
_exptl_absorpt_correction_T_min 0.4100
_exptl_absorpt_correction_type none
_exptl_absorpt_process_details
;
SADABS-2016/2 (Bruker,2016/2) was used for absorption correction.
wR2(int) was 0.1182 before and 0.0508 after correction.
The Ratio of minimum to maximum transmission is 0.5502.
The \l/2 correction factor is Not present.
;
_exptl_crystal_colour 'clear light colourless'
_exptl_crystal_colour_lustre clear
_exptl_crystal_colour_modifier light
_exptl_crystal_colour_primary colourless
_exptl_crystal_density_diffrn 2.957
_exptl_crystal_description block
_exptl_crystal_F_000 1864
_exptl_crystal_size_max 0.02
_exptl_crystal_size_mid 0.01
_exptl_crystal_size_min 0.005
_refine_diff_density_max 1.485
_refine_diff_density_min -1.637
_refine_diff_density_rms 0.286
_refine_ls_extinction_method none
_refine_ls_goodness_of_fit_ref 1.091
_refine_ls_hydrogen_treatment constr
_refine_ls_matrix_type full
_refine_ls_number_parameters 189
_refine_ls_number_reflns 2094
_refine_ls_number_restraints 7
_refine_ls_restrained_S_all 1.092
_refine_ls_R_factor_all 0.0284
_refine_ls_R_factor_gt 0.0267
_refine_ls_shift/su_max 0.001
_refine_ls_shift/su_mean 0.000
_refine_ls_structure_factor_coef Fsqd
_refine_ls_weighting_details 'w=1/[\s^2^(Fo^2^)+(0.0450P)^2^+0.2096P] where P=(Fo^2^+2Fc^2^)/3'
_refine_ls_weighting_scheme calc
_refine_ls_wR_factor_gt 0.0703
_refine_ls_wR_factor_ref 0.0719
_reflns_Friedel_coverage 0.000
_reflns_number_gt 1990
_reflns_number_total 2094
_reflns_threshold_expression 'I > 2\s(I)'
_cod_data_source_file d3cy01549a2.cif
_cod_data_source_block mo_5wxypb_0m_a
_cod_depositor_comments 'Adding full bibliography for 1570973--1570975.cif.'
_cod_original_formula_sum 'C9 H5 Cd0.50 N4 O5 Pb'
_cod_database_code 1570975
_shelx_shelxl_version_number 2018/3
_shelx_space_group_comment
;
The symmetry employed for this shelxl refinement is uniquely defined
by the following loop, which should always be used as a source of
symmetry information in preference to the above space-group names.
They are only intended as comments.
;
_shelx_estimated_absorpt_t_max 0.926
_shelx_estimated_absorpt_t_min 0.746
_olex2_refinement_description
;
1. Fixed Uiso
 At 1.2 times of:
  All C(H) groups
 At 1.5 times of:
  All O(H,H) groups
2. Restrained distances
 Cd1-O5 \\sim Cd1-O6
 with sigma of 0.02
3. Uiso/Uaniso restraints and constraints
Uanis(O6) \\sim Ueq: with sigma of 0.01 and sigma for terminal atoms of 0.02
4. Others
 Sof(O6)=Sof(H6A)=Sof(H6B)=1-FVAR(1)
 Sof(O5)=Sof(H5A)=Sof(H5B)=FVAR(1)
5.a Rotating group:
 O5(H5A,H5B), O6(H6A,H6B)
5.b Aromatic/amide H refined with riding coordinates:
 C2(H2), C4(H4), C5(H5)
;
_olex2_submission_special_instructions 'No special instructions were received'

loop_
_space_group_symop_operation_xyz
'x, y, z'
'-x, y, -z+1/2'
'x+1/2, y+1/2, z'
'-x+1/2, y+1/2, -z+1/2'
'-x, -y, -z'
'x, -y, z-1/2'
'-x+1/2, -y+1/2, -z'
'x+1/2, -y+1/2, z-1/2'

loop_
_atom_site_label
_atom_site_type_symbol
_atom_site_fract_x
_atom_site_fract_y
_atom_site_fract_z
_atom_site_U_iso_or_equiv
_atom_site_adp_type
_atom_site_occupancy
_atom_site_site_symmetry_order
_atom_site_calc_flag
_atom_site_refinement_flags_posn
_atom_site_refinement_flags_adp
_atom_site_refinement_flags_occupancy
_atom_site_disorder_assembly
_atom_site_disorder_group
Pb1 Pb 0.06147(2) 0.86698(3) 0.17024(2) 0.01678(11) Uani 1 1 d . . . . .
Cd1 Cd 0.500000 0.79672(7) 0.250000 0.01725(16) Uani 1 2 d DS T P . .
O2 O 0.44803(19) 0.4201(6) 0.5128(3) 0.0252(9) Uani 1 1 d . . . . .
O1 O 0.43687(19) 0.4441(6) 0.6581(3) 0.0278(9) Uani 1 1 d . . . . .
O4 O 0.1619(2) 0.8405(5) 0.2328(4) 0.0272(10) Uani 1 1 d . . . . .
O3 O 0.1414(2) 0.6653(6) 0.3373(4) 0.0287(10) Uani 1 1 d . . . . .
O5 O 0.5542(6) 1.0317(18) 0.3618(9) 0.038(4) Uani 0.62(3) 1 d D . P A 1
H5A H 0.582358 1.057698 0.349456 0.057 Uiso 0.62(3) 1 d R U P A 1
H5B H 0.572008 0.995327 0.429556 0.057 Uiso 0.62(3) 1 d R U P A 1
N1 N 0.4103(2) 0.6922(6) 0.3368(4) 0.0181(10) Uani 1 1 d . . . . .
N2 N 0.4439(2) 0.8308(7) 0.3336(4) 0.0200(12) Uani 1 1 d . . . . .
N3 N 0.4357(2) 0.9791(6) 0.3759(4) 0.0250(11) Uani 1 1 d . . . . .
N4 N 0.3973(2) 0.9421(6) 0.4098(4) 0.0244(12) Uani 1 1 d . . . . .
C1 C 0.3393(3) 0.6689(7) 0.4060(4) 0.0156(11) Uani 1 1 d . . . . .
C2 C 0.2812(3) 0.7317(7) 0.3496(4) 0.0176(11) Uani 1 1 d . . . . .
H2 H 0.270499 0.827971 0.297928 0.021 Uiso 1 1 calc R U . . .
C3 C 0.2389(3) 0.6535(6) 0.3687(5) 0.0169(12) Uani 1 1 d . . . . .
C4 C 0.2555(3) 0.5135(7) 0.4476(5) 0.0203(12) Uani 1 1 d . . . . .
H4 H 0.227033 0.459865 0.460704 0.024 Uiso 1 1 calc R U . . .
C5 C 0.3133(3) 0.4532(7) 0.5065(5) 0.0222(12) Uani 1 1 d . . . . .
H5 H 0.324352 0.360335 0.560211 0.027 Uiso 1 1 calc R U . . .
C6 C 0.3553(2) 0.5311(7) 0.4856(4) 0.0168(11) Uani 1 1 d . . . . .
C7 C 0.4172(3) 0.4617(7) 0.5548(4) 0.0190(12) Uani 1 1 d . . . . .
C8 C 0.1768(3) 0.7234(7) 0.3097(5) 0.0216(12) Uani 1 1 d . . . . .
C9 C 0.3823(3) 0.7638(7) 0.3838(4) 0.0158(11) Uani 1 1 d . . . . .
O6 O 0.5832(11) 0.934(4) 0.3929(13) 0.049(7) Uani 0.38(3) 1 d D U P A 2
H6A H 0.615792 0.889272 0.397267 0.073 Uiso 0.38(3) 1 d R U P A 2
H6B H 0.584502 1.053172 0.379327 0.073 Uiso 0.38(3) 1 d R U P A 2

loop_
_atom_site_aniso_label
_atom_site_aniso_U_11
_atom_site_aniso_U_22
_atom_site_aniso_U_33
_atom_site_aniso_U_23
_atom_site_aniso_U_13
_atom_site_aniso_U_12
Pb1 0.01425(17) 0.01845(17) 0.01813(17) 0.00190(7) 0.00858(13) 0.00232(7)
Cd1 0.0206(3) 0.0146(3) 0.0215(3) 0.000 0.0143(3) 0.000
O2 0.019(2) 0.041(2) 0.019(2) 0.0076(18) 0.012(2) 0.0066(19)
O1 0.025(3) 0.045(2) 0.013(2) 0.0068(18) 0.009(2) 0.009(2)
O4 0.018(3) 0.030(2) 0.032(3) 0.0152(18) 0.012(2) 0.0070(17)
O3 0.015(3) 0.045(2) 0.027(3) 0.0082(19) 0.011(2) 0.0004(19)
O5 0.048(8) 0.044(7) 0.033(5) -0.020(5) 0.029(5) -0.031(6)
N1 0.021(3) 0.016(2) 0.025(3) 0.0023(19) 0.017(2) -0.0003(19)
N2 0.023(3) 0.019(2) 0.020(3) 0.0012(18) 0.013(3) -0.0020(19)
N3 0.035(3) 0.019(2) 0.031(3) 0.000(2) 0.024(3) -0.001(2)
N4 0.035(3) 0.017(2) 0.034(3) -0.003(2) 0.026(3) -0.007(2)
C1 0.021(3) 0.017(2) 0.015(3) -0.004(2) 0.013(3) -0.002(2)
C2 0.018(3) 0.019(2) 0.021(3) -0.001(2) 0.014(3) 0.000(2)
C3 0.017(3) 0.015(2) 0.015(3) 0.0003(19) 0.006(3) 0.002(2)
C4 0.017(3) 0.021(3) 0.024(3) 0.003(2) 0.011(3) -0.002(2)
C5 0.026(4) 0.023(3) 0.021(3) 0.009(2) 0.014(3) 0.003(2)
C6 0.016(3) 0.021(2) 0.011(3) 0.001(2) 0.006(2) 0.001(2)
C7 0.018(3) 0.019(2) 0.017(3) 0.002(2) 0.006(3) -0.002(2)
C8 0.019(3) 0.023(3) 0.026(3) -0.005(2) 0.014(3) -0.001(2)
C9 0.018(3) 0.016(2) 0.014(3) 0.000(2) 0.009(3) 0.001(2)
O6 0.070(13) 0.055(13) 0.036(9) -0.021(8) 0.038(9) -0.040(11)

loop_
_atom_type_symbol
_atom_type_description
_atom_type_scat_dispersion_real
_atom_type_scat_dispersion_imag
_atom_type_scat_source
C C 0.0033 0.0016 'International Tables Vol C Tables 4.2.6.8 and 6.1.1.4'
H H 0.0000 0.0000 'International Tables Vol C Tables 4.2.6.8 and 6.1.1.4'
Cd Cd -0.8075 1.2024 'International Tables Vol C Tables 4.2.6.8 and 6.1.1.4'
N N 0.0061 0.0033 'International Tables Vol C Tables 4.2.6.8 and 6.1.1.4'
O O 0.0106 0.0060 'International Tables Vol C Tables 4.2.6.8 and 6.1.1.4'
Pb Pb -3.3944 10.1111 'International Tables Vol C Tables 4.2.6.8 and 6.1.1.4'

loop_
_geom_angle_atom_site_label_1
_geom_angle_atom_site_label_2
_geom_angle_atom_site_label_3
_geom_angle
_geom_angle_site_symmetry_1
_geom_angle_site_symmetry_3
_geom_angle_publ_flag
O2 Pb1 O1 141.09(12) 4 7_566 ?
O2 Pb1 O3 128.23(13) 4 . ?
O2 Pb1 N1 71.80(14) 4 4 ?
O2 Pb1 C8 106.37(14) 4 . ?
O1 Pb1 C8 92.35(14) 7_566 . ?
O4 Pb1 O2 84.38(14) . 4 ?
O4 Pb1 O1 101.52(14) . 7_566 ?
O4 Pb1 O3 52.01(13) . . ?
O4 Pb1 N1 77.84(14) . 4 ?
O4 Pb1 C8 26.09(13) . . ?
O3 Pb1 O1 81.12(13) . 7_566 ?
O3 Pb1 C8 25.96(14) . . ?
N1 Pb1 O1 72.02(13) 4 7_566 ?
N1 Pb1 O3 115.99(15) 4 . ?
N1 Pb1 C8 97.99(15) 4 . ?
O1 Cd1 O1 81.3(2) 6_565 5_666 ?
O1 Cd1 N2 84.38(15) 5_666 2_655 ?
O1 Cd1 N2 105.04(16) 6_565 2_655 ?
O1 Cd1 N2 84.38(16) 6_565 . ?
O1 Cd1 N2 105.05(16) 5_666 . ?
O1 Cd1 O6 75.2(9) 6_565 2_655 ?
O1 Cd1 O6 75.2(9) 5_666 . ?
O1 Cd1 O6 155.3(8) 6_565 . ?
O1 Cd1 O6 155.3(8) 5_666 2_655 ?
O5 Cd1 O1 99.2(5) . 5_666 ?
O5 Cd1 O1 99.2(5) 2_655 6_565 ?
O5 Cd1 O1 168.8(2) . 6_565 ?
O5 Cd1 O1 168.8(2) 2_655 5_666 ?
O5 Cd1 O5 82.4(9) . 2_655 ?
O5 Cd1 N2 84.7(3) . . ?
O5 Cd1 N2 84.7(3) 2_655 2_655 ?
O5 Cd1 N2 86.1(3) . 2_655 ?
O5 Cd1 N2 86.1(3) 2_655 . ?
O5 Cd1 O6 24.4(6) 2_655 2_655 ?
O5 Cd1 O6 105.3(13) . 2_655 ?
N2 Cd1 N2 167.8(3) 2_655 . ?
O6 Cd1 N2 94.5(6) . . ?
O6 Cd1 N2 80.2(5) 2_655 . ?
O6 Cd1 O6 129.0(17) 2_655 . ?
C7 O2 Pb1 140.6(4) . 4_545 ?
Cd1 O1 Pb1 101.49(13) 5_666 7_566 ?
C7 O1 Pb1 139.8(3) . 7_566 ?
C7 O1 Cd1 118.3(3) . 5_666 ?
C8 O4 Pb1 100.2(3) . . ?
C8 O3 Pb1 85.4(3) . . ?
Cd1 O5 H5A 109.1 . . ?
Cd1 O5 H5B 109.5 . . ?
H5A O5 H5B 104.4 . . ?
N2 N1 Pb1 119.3(3) . 4_545 ?
C9 N1 Pb1 130.2(3) . 4_545 ?
C9 N1 N2 105.3(4) . . ?
N1 N2 Cd1 122.1(3) . . ?
N3 N2 Cd1 128.1(4) . . ?
N3 N2 N1 109.7(4) . . ?
N2 N3 N4 109.0(4) . . ?
N3 N4 C9 105.3(4) . . ?
C2 C1 C6 119.3(5) . . ?
C2 C1 C9 117.4(5) . . ?
C6 C1 C9 123.1(5) . . ?
C1 C2 H2 119.7 . . ?
C1 C2 C3 120.7(5) . . ?
C3 C2 H2 119.7 . . ?
C2 C3 C4 119.3(5) . . ?
C2 C3 C8 120.7(5) . . ?
C4 C3 C8 119.9(5) . . ?
C3 C4 H4 119.7 . . ?
C5 C4 C3 120.6(5) . . ?
C5 C4 H4 119.7 . . ?
C4 C5 H5 120.2 . . ?
C4 C5 C6 119.5(5) . . ?
C6 C5 H5 120.2 . . ?
C1 C6 C5 120.5(5) . . ?
C1 C6 C7 123.2(5) . . ?
C5 C6 C7 116.2(5) . . ?
O2 C7 O1 121.7(5) . . ?
O2 C7 C6 121.5(5) . . ?
O1 C7 C6 116.8(5) . . ?
O4 C8 Pb1 53.7(3) . . ?
O4 C8 C3 118.4(5) . . ?
O3 C8 Pb1 68.6(3) . . ?
O3 C8 O4 122.3(6) . . ?
O3 C8 C3 119.3(5) . . ?
C3 C8 Pb1 171.3(4) . . ?
N1 C9 N4 110.7(4) . . ?
N1 C9 C1 127.0(4) . . ?
N4 C9 C1 122.4(4) . . ?
Cd1 O6 H6A 110.9 . . ?
Cd1 O6 H6B 110.8 . . ?
H6A O6 H6B 103.2 . . ?

loop_
_geom_bond_atom_site_label_1
_geom_bond_atom_site_label_2
_geom_bond_distance
_geom_bond_site_symmetry_2
_geom_bond_publ_flag
Pb1 O2 2.483(4) 4 ?
Pb1 O1 2.753(4) 7_566 ?
Pb1 O4 2.328(4) . ?
Pb1 O3 2.655(4) . ?
Pb1 N1 2.486(4) 4 ?
Pb1 C8 2.841(6) . ?
Cd1 O1 2.300(4) 6_565 ?
Cd1 O1 2.300(4) 5_666 ?
Cd1 O5 2.263(7) . ?
Cd1 O5 2.263(7) 2_655 ?
Cd1 N2 2.317(4) 2_655 ?
Cd1 N2 2.317(4) . ?
Cd1 O6 2.311(13) 2_655 ?
Cd1 O6 2.311(13) . ?
O2 C7 1.256(6) . ?
O1 C7 1.275(6) . ?
O4 C8 1.269(6) . ?
O3 C8 1.248(7) . ?
O5 H5A 0.8614 . ?
O5 H5B 0.8613 . ?
N1 N2 1.352(6) . ?
N1 C9 1.319(7) . ?
N2 N3 1.298(7) . ?
N3 N4 1.343(6) . ?
N4 C9 1.345(7) . ?
C1 C2 1.391(8) . ?
C1 C6 1.394(7) . ?
C1 C9 1.487(7) . ?
C2 H2 0.9400 . ?
C2 C3 1.392(8) . ?
C3 C4 1.398(7) . ?
C3 C8 1.494(8) . ?
C4 H4 0.9400 . ?
C4 C5 1.382(9) . ?
C5 H5 0.9400 . ?
C5 C6 1.397(7) . ?
C6 C7 1.496(8) . ?
O6 H6A 0.8888 . ?
O6 H6B 0.8882 . ?

loop_
_geom_torsion_atom_site_label_1
_geom_torsion_atom_site_label_2
_geom_torsion_atom_site_label_3
_geom_torsion_atom_site_label_4
_geom_torsion
_geom_torsion_site_symmetry_1
_geom_torsion_site_symmetry_2
_geom_torsion_site_symmetry_3
_geom_torsion_site_symmetry_4
_geom_torsion_publ_flag
Pb1 O2 C7 O1 167.0(4) 4_545 . . . ?
Pb1 O2 C7 C6 -11.9(9) 4_545 . . . ?
Pb1 O1 C7 O2 137.0(5) 7_566 . . . ?
Pb1 O1 C7 C6 -44.0(8) 7_566 . . . ?
Pb1 O4 C8 O3 -4.6(6) . . . . ?
Pb1 O4 C8 C3 175.4(4) . . . . ?
Pb1 O3 C8 O4 4.0(5) . . . . ?
Pb1 O3 C8 C3 -176.0(4) . . . . ?
Pb1 N1 N2 Cd1 26.7(5) 4_545 . . . ?
Pb1 N1 N2 N3 -157.7(4) 4_545 . . . ?
Pb1 N1 C9 N4 153.7(4) 4_545 . . . ?
Pb1 N1 C9 C1 -27.1(9) 4_545 . . . ?
Cd1 O1 C7 O2 -34.1(7) 5_666 . . . ?
Cd1 O1 C7 C6 144.8(4) 5_666 . . . ?
Cd1 N2 N3 N4 176.2(4) . . . . ?
N1 N2 N3 N4 1.0(6) . . . . ?
N2 N1 C9 N4 0.1(6) . . . . ?
N2 N1 C9 C1 179.4(5) . . . . ?
N2 N3 N4 C9 -0.8(6) . . . . ?
N3 N4 C9 N1 0.4(7) . . . . ?
N3 N4 C9 C1 -178.9(5) . . . . ?
C1 C2 C3 C4 1.5(8) . . . . ?
C1 C2 C3 C8 178.8(5) . . . . ?
C1 C6 C7 O2 -47.1(8) . . . . ?
C1 C6 C7 O1 134.0(5) . . . . ?
C2 C1 C6 C5 1.7(8) . . . . ?
C2 C1 C6 C7 -176.6(5) . . . . ?
C2 C1 C9 N1 -114.6(6) . . . . ?
C2 C1 C9 N4 64.6(7) . . . . ?
C2 C3 C4 C5 0.2(8) . . . . ?
C2 C3 C8 O4 8.0(8) . . . . ?
C2 C3 C8 O3 -172.0(5) . . . . ?
C3 C4 C5 C6 -1.0(8) . . . . ?
C4 C3 C8 O4 -174.8(5) . . . . ?
C4 C3 C8 O3 5.2(8) . . . . ?
C4 C5 C6 C1 0.1(8) . . . . ?
C4 C5 C6 C7 178.5(5) . . . . ?
C5 C6 C7 O2 134.6(5) . . . . ?
C5 C6 C7 O1 -44.4(7) . . . . ?
C6 C1 C2 C3 -2.5(8) . . . . ?
C6 C1 C9 N1 70.1(8) . . . . ?
C6 C1 C9 N4 -110.7(6) . . . . ?
C8 C3 C4 C5 -177.1(5) . . . . ?
C9 N1 N2 Cd1 -176.2(4) . . . . ?
C9 N1 N2 N3 -0.7(6) . . . . ?
C9 C1 C2 C3 -178.0(5) . . . . ?
C9 C1 C6 C5 176.9(5) . . . . ?
C9 C1 C6 C7 -1.4(8) . . . . ?
